data_4339106
loop_
_publ_author_name
'Eckenhoff, William T.'
'Pintauer, Tomislav'

_publ_section_title
;
 Atom transfer radical addition in the presence of catalytic amounts of
 copper(I/II) complexes with tris(2-pyridylmethyl)amine.
;
_journal_issue 15
_journal_name_full 'Inorganic chemistry'
_journal_page_first 5844
_journal_page_last 5846
_journal_paper_doi 10.1021/ic700908m
_journal_volume 46
_journal_year 2007
_chemical_formula_moiety 'C18 H18 Cl Cu N4'
_chemical_formula_sum 'C18 H18 Cl Cu N4'
_chemical_formula_weight 389.35
_chemical_name_systematic
; 
 ? 
;
_space_group_IT_number 15
_symmetry_cell_setting monoclinic
_symmetry_space_group_name_Hall '-C 2yc'
_symmetry_space_group_name_H-M 'C 1 2/c 1'
_atom_sites_solution_hydrogens geom
_atom_sites_solution_primary direct
_atom_sites_solution_secondary difmap
_audit_creation_method SHELXL-97
_cell_angle_alpha 90.00
_cell_angle_beta 114.14
_cell_angle_gamma 90.00
_cell_formula_units_Z 8
_cell_length_a 24.8433(8)
_cell_length_b 12.9735(4)
_cell_length_c 12.5930(4)
_cell_measurement_reflns_used 8654
_cell_measurement_temperature 150(2)
_cell_measurement_theta_max 31.78
_cell_measurement_theta_min 2.26
_cell_volume 3703.8(2)
_computing_cell_refinement 'SAINT (Bruker, 1998)'
_computing_data_collection 'SMART (Bruker, 1998)'
_computing_data_reduction SAINT
_computing_molecular_graphics 'SHELXTL (Shedrick, 2000)'
_computing_publication_material SHELXTL
_computing_structure_refinement 'SHELXL-97 (Sheldrick, 1997)'
_computing_structure_solution 'SHELXS-97 (Sheldrick, 1997)'
_diffrn_ambient_temperature 150(2)
_diffrn_measured_fraction_theta_full 0.939
_diffrn_measured_fraction_theta_max 0.939
_diffrn_measurement_device_type 'Bruker Smart ApexII'
_diffrn_measurement_method '\f and \w'
_diffrn_radiation_monochromator graphite
_diffrn_radiation_source 'fine-focus sealed tube'
_diffrn_radiation_type MoK\a
_diffrn_radiation_wavelength 0.71073
_diffrn_reflns_av_R_equivalents 0.0626
_diffrn_reflns_av_sigmaI/netI 0.0463
_diffrn_reflns_limit_h_max 36
_diffrn_reflns_limit_h_min -37
_diffrn_reflns_limit_k_max 19
_diffrn_reflns_limit_k_min -19
_diffrn_reflns_limit_l_max 18
_diffrn_reflns_limit_l_min -18
_diffrn_reflns_number 23598
_diffrn_reflns_theta_full 32.78
_diffrn_reflns_theta_max 32.78
_diffrn_reflns_theta_min 1.80
_diffrn_standards_interval_count 0
_diffrn_standards_interval_time 0
_diffrn_standards_number 6446
_exptl_absorpt_coefficient_mu 1.329
_exptl_absorpt_correction_T_max 0.8752
_exptl_absorpt_correction_T_min 0.6376
_exptl_absorpt_correction_type multi-scan
_exptl_absorpt_process_details 'SADABS (Sheldrick, 2002)'
_exptl_crystal_colour orange
_exptl_crystal_density_diffrn 1.397
_exptl_crystal_density_method 'not measured'
_exptl_crystal_description needles
_exptl_crystal_F_000 1600
_exptl_crystal_size_max 0.37
_exptl_crystal_size_mid 0.23
_exptl_crystal_size_min 0.10
_refine_diff_density_max 0.754
_refine_diff_density_min -0.455
_refine_diff_density_rms 0.062
_refine_ls_extinction_method none
_refine_ls_goodness_of_fit_ref 0.969
_refine_ls_hydrogen_treatment constr
_refine_ls_matrix_type full
_refine_ls_number_parameters 217
_refine_ls_number_reflns 6446
_refine_ls_number_restraints 0
_refine_ls_restrained_S_all 0.969
_refine_ls_R_factor_all 0.0431
_refine_ls_R_factor_gt 0.0311
_refine_ls_shift/su_max 0.002
_refine_ls_shift/su_mean 0.000
_refine_ls_structure_factor_coef Fsqd
_refine_ls_weighting_details 'calc w=1/[\s^2^(Fo^2^)+(0.0440P)^2^+0.0000P] where P=(Fo^2^+2Fc^2^)/3'
_refine_ls_weighting_scheme calc
_refine_ls_wR_factor_gt 0.0813
_refine_ls_wR_factor_ref 0.0843
_reflns_number_gt 4852
_reflns_number_total 6446
_reflns_threshold_expression >2sigma(I)
_cod_data_source_file ic700908m-file006.cif
_cod_data_source_block CuTPMACl
_cod_original_cell_volume 3703.7(2)
_cod_original_sg_symbol_H-M C2/c
_cod_database_code 4339106

loop_
_symmetry_equiv_pos_as_xyz
'x, y, z'
'-x, y, -z+1/2'
'x+1/2, y+1/2, z'
'-x+1/2, y+1/2, -z+1/2'
'-x, -y, -z'
'x, -y, z-1/2'
'-x+1/2, -y+1/2, -z'
'x+1/2, -y+1/2, z-1/2'

loop_
_atom_site_label
_atom_site_type_symbol
_atom_site_fract_x
_atom_site_fract_y
_atom_site_fract_z
_atom_site_U_iso_or_equiv
_atom_site_adp_type
_atom_site_occupancy
_atom_site_symmetry_multiplicity
_atom_site_calc_flag
_atom_site_refinement_flags
Cu1 Cu 0.655891(7) 0.369419(12) 0.648389(13) 0.02621(6) Uani 1 1 d .
N4 N 0.74012(5) 0.39790(8) 0.77274(9) 0.0245(2) Uani 1 1 d .
N2 N 0.69992(5) 0.48497(8) 0.55360(9) 0.0247(2) Uani 1 1 d .
N1 N 0.60208(5) 0.50012(8) 0.60488(9) 0.0258(2) Uani 1 1 d .
N3 N 0.64969(5) 0.29020(8) 0.49992(9) 0.0265(2) Uani 1 1 d .
C10 C 0.81821(7) 0.36470(11) 0.95983(12) 0.0318(3) Uani 1 1 d .
H10 H 0.8332 0.3248 1.0270 0.038 Uiso 1 1 calc R
C6 C 0.77143(6) 0.47716(10) 0.75917(11) 0.0254(3) Uani 1 1 d .
C3 C 0.65037(6) 0.54658(11) 0.47675(12) 0.0297(3) Uani 1 1 d .
H3A H 0.6309 0.5107 0.4033 0.036 Uiso 1 1 calc R
H3B H 0.6650 0.6116 0.4612 0.036 Uiso 1 1 calc R
C5 C 0.74399(6) 0.54077(10) 0.64835(12) 0.0298(3) Uani 1 1 d .
H5A H 0.7261 0.6020 0.6643 0.036 Uiso 1 1 calc R
H5B H 0.7749 0.5630 0.6251 0.036 Uiso 1 1 calc R
C2 C 0.72269(6) 0.41262(11) 0.49400(12) 0.0294(3) Uani 1 1 d .
H2A H 0.7593 0.3831 0.5492 0.035 Uiso 1 1 calc R
H2B H 0.7309 0.4487 0.4348 0.035 Uiso 1 1 calc R
C4 C 0.60588(6) 0.56784(10) 0.52762(11) 0.0260(3) Uani 1 1 d .
C1 C 0.67863(6) 0.32756(10) 0.43808(11) 0.0275(3) Uani 1 1 d .
C7 C 0.76385(6) 0.34293(10) 0.87208(11) 0.0269(3) Uani 1 1 d .
H7 H 0.7425 0.2876 0.8819 0.032 Uiso 1 1 calc R
C11 C 0.84981(7) 0.44733(13) 0.94539(12) 0.0372(3) Uani 1 1 d .
H11 H 0.8863 0.4646 1.0034 0.045 Uiso 1 1 calc R
C8 C 0.66881(8) 0.28887(12) 0.32897(12) 0.0374(3) Uani 1 1 d .
H8 H 0.6893 0.3156 0.2878 0.045 Uiso 1 1 calc R
C9 C 0.61129(7) 0.21334(11) 0.45404(12) 0.0330(3) Uani 1 1 d .
H9 H 0.5918 0.1865 0.4971 0.040 Uiso 1 1 calc R
C13 C 0.56008(6) 0.51651(12) 0.64514(12) 0.0309(3) Uani 1 1 d .
H13 H 0.5569 0.4702 0.6986 0.037 Uiso 1 1 calc R
C12 C 0.82642(6) 0.50382(11) 0.84372(12) 0.0329(3) Uani 1 1 d .
H12 H 0.8472 0.5591 0.8320 0.039 Uiso 1 1 calc R
C14 C 0.52164(6) 0.59889(13) 0.61051(14) 0.0372(3) Uani 1 1 d .
H14 H 0.4935 0.6079 0.6406 0.045 Uiso 1 1 calc R
C16 C 0.56833(6) 0.65228(11) 0.48854(13) 0.0334(3) Uani 1 1 d .
H16 H 0.5719 0.6978 0.4348 0.040 Uiso 1 1 calc R
C17 C 0.59916(8) 0.17165(12) 0.34488(13) 0.0398(4) Uani 1 1 d .
H17 H 0.5719 0.1187 0.3152 0.048 Uiso 1 1 calc R
C18 C 0.62847(8) 0.21061(12) 0.28181(13) 0.0431(4) Uani 1 1 d .
H18 H 0.6212 0.1846 0.2084 0.052 Uiso 1 1 calc R
C15 C 0.52560(7) 0.66750(13) 0.53081(15) 0.0414(4) Uani 1 1 d .
H15 H 0.4999 0.7233 0.5057 0.050 Uiso 1 1 calc R
Cl1 Cl 0.615517(17) 0.25185(3) 0.74347(3) 0.03589(9) Uani 1 1 d .

loop_
_atom_site_aniso_label
_atom_site_aniso_U_11
_atom_site_aniso_U_22
_atom_site_aniso_U_33
_atom_site_aniso_U_23
_atom_site_aniso_U_13
_atom_site_aniso_U_12
Cu1 0.03192(10) 0.02631(9) 0.02150(9) 0.00140(6) 0.01203(7) -0.00147(6)
N4 0.0301(5) 0.0232(5) 0.0208(5) 0.0007(4) 0.0111(4) 0.0008(4)
N2 0.0307(6) 0.0234(5) 0.0216(5) 0.0043(4) 0.0124(4) 0.0036(4)
N1 0.0280(5) 0.0279(5) 0.0208(5) -0.0017(4) 0.0094(4) -0.0009(4)
N3 0.0333(6) 0.0253(5) 0.0212(5) 0.0016(4) 0.0115(4) 0.0033(4)
C10 0.0371(7) 0.0359(8) 0.0210(6) 0.0006(5) 0.0105(5) 0.0099(6)
C6 0.0309(7) 0.0249(6) 0.0233(6) -0.0010(5) 0.0139(5) 0.0006(5)
C3 0.0365(7) 0.0290(7) 0.0252(6) 0.0091(5) 0.0143(5) 0.0066(5)
C5 0.0366(7) 0.0251(6) 0.0296(7) 0.0036(5) 0.0153(6) -0.0036(5)
C2 0.0348(7) 0.0316(7) 0.0278(6) 0.0049(5) 0.0191(6) 0.0049(5)
C4 0.0284(6) 0.0237(6) 0.0225(6) -0.0003(5) 0.0070(5) 0.0011(5)
C1 0.0358(7) 0.0260(6) 0.0227(6) 0.0047(5) 0.0142(5) 0.0095(5)
C7 0.0355(7) 0.0246(6) 0.0226(6) 0.0022(5) 0.0138(5) 0.0043(5)
C11 0.0306(7) 0.0487(9) 0.0272(7) -0.0053(6) 0.0066(6) 0.0003(6)
C8 0.0566(9) 0.0354(8) 0.0257(7) 0.0035(6) 0.0226(7) 0.0119(7)
C9 0.0419(8) 0.0258(7) 0.0292(7) -0.0009(5) 0.0126(6) 0.0009(6)
C13 0.0296(7) 0.0386(8) 0.0247(6) -0.0061(5) 0.0112(5) -0.0033(6)
C12 0.0320(7) 0.0361(8) 0.0307(7) -0.0045(6) 0.0129(6) -0.0066(6)
C14 0.0282(7) 0.0441(8) 0.0391(8) -0.0103(7) 0.0135(6) 0.0000(6)
C16 0.0294(7) 0.0284(7) 0.0376(8) 0.0042(6) 0.0087(6) 0.0028(5)
C17 0.0498(9) 0.0285(7) 0.0309(7) -0.0050(6) 0.0060(7) 0.0039(7)
C18 0.0669(11) 0.0347(8) 0.0224(7) -0.0030(6) 0.0128(7) 0.0141(7)
C15 0.0325(8) 0.0350(8) 0.0516(10) -0.0022(7) 0.0119(7) 0.0071(6)
Cl1 0.0481(2) 0.03331(18) 0.02726(16) 0.00347(13) 0.01644(15) -0.00889(15)

loop_
_atom_type_symbol
_atom_type_description
_atom_type_scat_dispersion_real
_atom_type_scat_dispersion_imag
_atom_type_scat_source
C C 0.0033 0.0016 'International Tables Vol C Tables 4.2.6.8 and 6.1.1.4'
H H 0.0000 0.0000 'International Tables Vol C Tables 4.2.6.8 and 6.1.1.4'
N N 0.0061 0.0033 'International Tables Vol C Tables 4.2.6.8 and 6.1.1.4'
Cl Cl 0.1484 0.1585 'International Tables Vol C Tables 4.2.6.8 and 6.1.1.4'
Cu Cu 0.3201 1.2651 'International Tables Vol C Tables 4.2.6.8 and 6.1.1.4'

loop_
_geom_angle_atom_site_label_1
_geom_angle_atom_site_label_2
_geom_angle_atom_site_label_3
_geom_angle
N4 Cu1 N3 116.60(4)
N4 Cu1 N1 113.20(4)
N3 Cu1 N1 111.13(4)
N4 Cu1 Cl1 103.63(3)
N3 Cu1 Cl1 104.00(3)
N1 Cu1 Cl1 107.09(3)
N4 Cu1 N2 75.13(4)
N3 Cu1 N2 75.35(4)
N1 Cu1 N2 74.90(4)
Cl1 Cu1 N2 177.99(3)
C6 N4 C7 117.86(11)
C6 N4 Cu1 119.98(8)
C7 N4 Cu1 122.03(9)
C5 N2 C2 115.32(11)
C5 N2 C3 115.11(11)
C2 N2 C3 114.43(10)
C5 N2 Cu1 104.16(7)
C2 N2 Cu1 101.72(7)
C3 N2 Cu1 103.68(8)
C4 N1 C13 117.58(12)
C4 N1 Cu1 119.62(9)
C13 N1 Cu1 122.63(9)
C9 N3 C1 118.26(12)
C9 N3 Cu1 122.25(10)
C1 N3 Cu1 118.69(9)
C7 C10 C11 118.38(13)
C7 C10 H10 120.8
C11 C10 H10 120.8
N4 C6 C12 122.20(12)
N4 C6 C5 117.83(11)
C12 C6 C5 119.95(12)
N2 C3 C4 112.62(10)
N2 C3 H3A 109.1
C4 C3 H3A 109.1
N2 C3 H3B 109.1
C4 C3 H3B 109.1
H3A C3 H3B 107.8
N2 C5 C6 112.99(11)
N2 C5 H5A 109.0
C6 C5 H5A 109.0
N2 C5 H5B 109.0
C6 C5 H5B 109.0
H5A C5 H5B 107.8
N2 C2 C1 110.61(11)
N2 C2 H2A 109.5
C1 C2 H2A 109.5
N2 C2 H2B 109.5
C1 C2 H2B 109.5
H2A C2 H2B 108.1
N1 C4 C16 122.40(13)
N1 C4 C3 117.89(11)
C16 C4 C3 119.60(12)
N3 C1 C8 121.52(14)
N3 C1 C2 116.71(11)
C8 C1 C2 121.77(13)
N4 C7 C10 123.24(13)
N4 C7 H7 118.4
C10 C7 H7 118.4
C12 C11 C10 119.13(13)
C12 C11 H11 120.4
C10 C11 H11 120.4
C18 C8 C1 119.70(15)
C18 C8 H8 120.2
C1 C8 H8 120.2
N3 C9 C17 123.02(15)
N3 C9 H9 118.5
C17 C9 H9 118.5
N1 C13 C14 122.99(14)
N1 C13 H13 118.5
C14 C13 H13 118.5
C11 C12 C6 119.19(14)
C11 C12 H12 120.4
C6 C12 H12 120.4
C15 C14 C13 119.04(14)
C15 C14 H14 120.5
C13 C14 H14 120.5
C15 C16 C4 119.03(14)
C15 C16 H16 120.5
C4 C16 H16 120.5
C18 C17 C9 118.45(15)
C18 C17 H17 120.8
C9 C17 H17 120.8
C17 C18 C8 119.04(14)
C17 C18 H18 120.5
C8 C18 H18 120.5
C14 C15 C16 118.95(14)
C14 C15 H15 120.5
C16 C15 H15 120.5

loop_
_geom_bond_atom_site_label_1
_geom_bond_atom_site_label_2
_geom_bond_distance
Cu1 N4 2.0704(11)
Cu1 N3 2.0833(11)
Cu1 N1 2.0888(11)
Cu1 Cl1 2.3976(4)
Cu1 N2 2.4366(11)
N4 C6 1.3418(17)
N4 C7 1.3482(16)
N2 C5 1.4413(17)
N2 C2 1.4530(17)
N2 C3 1.4548(16)
N1 C4 1.3425(17)
N1 C13 1.3504(17)
N3 C9 1.3370(19)
N3 C1 1.3477(17)
C10 C7 1.380(2)
C10 C11 1.384(2)
C10 H10 0.9300
C6 C12 1.3891(19)
C6 C5 1.5215(18)
C3 C4 1.5124(19)
C3 H3A 0.9700
C3 H3B 0.9700
C5 H5A 0.9700
C5 H5B 0.9700
C2 C1 1.510(2)
C2 H2A 0.9700
C2 H2B 0.9700
C4 C16 1.3917(19)
C1 C8 1.3874(19)
C7 H7 0.9300
C11 C12 1.380(2)
C11 H11 0.9300
C8 C18 1.379(2)
C8 H8 0.9300
C9 C17 1.391(2)
C9 H9 0.9300
C13 C14 1.380(2)
C13 H13 0.9300
C12 H12 0.9300
C14 C15 1.375(2)
C14 H14 0.9300
C16 C15 1.383(2)
C16 H16 0.9300
C17 C18 1.375(2)
C17 H17 0.9300
C18 H18 0.9300
C15 H15 0.9300
